data_7056637
loop_
_publ_author_name
'Xu, Xiu ling'
'Hu, Fan'
'Shuai, Qi'

_publ_section_title
;
 A facile synthesis, crystal structure and bioactivity evaluation of two
 novel barium complexes based on 2,4,6-trichlorophenoxyacetic acid and
 o-ferrocenylcarbonyl benzoic acid
;
_journal_name_full 'New J. Chem.'
_journal_paper_doi 10.1039/C7NJ03046K
_journal_year 2017
_chemical_formula_sum 'C16 H16 Ba Cl6 O10'
_chemical_formula_weight 718.33
_space_group_crystal_system orthorhombic
_space_group_IT_number 57
_space_group_name_Hall '-P 2c 2b'
_space_group_name_H-M_alt 'P b c m'
_symmetry_space_group_name_Hall '-P 2c 2b'
_symmetry_space_group_name_H-M 'P b c m'
_atom_sites_solution_hydrogens mixed
_audit_block_doi 10.5517/ccdc.csd.cc1nxlcj
_audit_creation_method SHELXL-2014/7
_audit_update_record
;
2017-09-27 deposited with the CCDC.
2017-09-29 downloaded from the CCDC.
;
_cell_angle_alpha 90
_cell_angle_beta 90
_cell_angle_gamma 90
_cell_formula_units_Z 4
_cell_length_a 4.2229(6)
_cell_length_b 13.994(2)
_cell_length_c 42.276(6)
_cell_measurement_reflns_used 4910
_cell_measurement_temperature 298(2)
_cell_measurement_theta_max 27.39
_cell_measurement_theta_min 2.89
_cell_volume 2498.3(6)
_computing_cell_refinement 'Bruker SMART'
_computing_data_collection 'Bruker SMART'
_computing_data_reduction 'Bruker SAINT'
_computing_molecular_graphics 'Bruker SHELXTL'
_computing_publication_material 'Bruker SHELXTL'
_computing_structure_refinement 'SHELXL-2014/7 (Sheldrick, 2014)'
_computing_structure_solution 'Bruker SHELXTL'
_diffrn_ambient_temperature 298(2)
_diffrn_measured_fraction_theta_full 0.999
_diffrn_measured_fraction_theta_max 0.998
_diffrn_measurement_device_type CCD
_diffrn_radiation_type MoK\a
_diffrn_radiation_wavelength 0.71073
_diffrn_reflns_av_R_equivalents 0.0489
_diffrn_reflns_av_unetI/netI 0.0356
_diffrn_reflns_Laue_measured_fraction_full 0.999
_diffrn_reflns_Laue_measured_fraction_max 0.998
_diffrn_reflns_limit_h_max 5
_diffrn_reflns_limit_h_min -5
_diffrn_reflns_limit_k_max 18
_diffrn_reflns_limit_k_min -17
_diffrn_reflns_limit_l_max 50
_diffrn_reflns_limit_l_min -54
_diffrn_reflns_number 15055
_diffrn_reflns_point_group_measured_fraction_full 0.999
_diffrn_reflns_point_group_measured_fraction_max 0.998
_diffrn_reflns_theta_full 25.242
_diffrn_reflns_theta_max 27.546
_diffrn_reflns_theta_min 0.963
_exptl_absorpt_coefficient_mu 2.279
_exptl_absorpt_correction_type multi-scan
_exptl_absorpt_process_details sadabs
_exptl_crystal_colour colorless
_exptl_crystal_density_diffrn 1.910
_exptl_crystal_description block
_exptl_crystal_F_000 1400
_exptl_crystal_size_max 0.300
_exptl_crystal_size_mid 0.300
_exptl_crystal_size_min 0.300
_exptl_transmission_factor_max 0.864
_exptl_transmission_factor_min 0.864
_refine_diff_density_max 2.066
_refine_diff_density_min -4.902
_refine_diff_density_rms 0.277
_refine_ls_extinction_method none
_refine_ls_goodness_of_fit_ref 1.178
_refine_ls_hydrogen_treatment constr
_refine_ls_matrix_type full
_refine_ls_number_parameters 154
_refine_ls_number_reflns 2924
_refine_ls_number_restraints 0
_refine_ls_restrained_S_all 1.178
_refine_ls_R_factor_all 0.0652
_refine_ls_R_factor_gt 0.0589
_refine_ls_shift/su_max 0.000
_refine_ls_shift/su_mean 0.000
_refine_ls_structure_factor_coef Fsqd
_refine_ls_weighting_details 'w=1/[\s^2^(Fo^2^)+(0.0743P)^2^+25.2143P] where P=(Fo^2^+2Fc^2^)/3'
_refine_ls_weighting_scheme calc
_refine_ls_wR_factor_gt 0.1655
_refine_ls_wR_factor_ref 0.1764
_reflns_Friedel_coverage 0.000
_reflns_number_gt 2650
_reflns_number_total 2924
_reflns_threshold_expression 'I > 2\s(I)'
_cod_data_source_file c7nj03046k2.cif
_cod_data_source_block x16
_cod_database_code 7056637
_shelx_shelxl_version_number 2014/7
_shelx_space_group_comment
;
The symmetry employed for this shelxl refinement is uniquely defined
by the following loop, which should always be used as a source of
symmetry information in preference to the above space-group names.
They are only intended as comments.
;
_shelx_estimated_absorpt_t_min 0.548
_shelx_estimated_absorpt_t_max 0.548

loop_
_space_group_symop_operation_xyz
'x, y, z'
'-x, -y, z+1/2'
'x, -y+1/2, -z'
'-x, y+1/2, -z+1/2'
'-x, -y, -z'
'x, y, -z-1/2'
'-x, y-1/2, z'
'x, -y-1/2, z-1/2'

loop_
_atom_site_label
_atom_site_type_symbol
_atom_site_fract_x
_atom_site_fract_y
_atom_site_fract_z
_atom_site_U_iso_or_equiv
_atom_site_adp_type
_atom_site_occupancy
_atom_site_site_symmetry_order
_atom_site_calc_flag
_atom_site_refinement_flags_posn
_atom_site_refinement_flags_adp
_atom_site_refinement_flags_occupancy
Ba1 Ba 0.92735(12) 0.30421(4) 0.2500 0.0230(2) Uani 1 2 d S T P
C1 C 0.840(3) -0.0799(7) 0.0499(2) 0.048(2) Uani 1 1 d . . .
C2 C 0.679(3) 0.0045(7) 0.0520(2) 0.046(2) Uani 1 1 d . . .
H2 H 0.6110 0.0358 0.0338 0.055 Uiso 1 1 calc R U .
C3 C 0.944(2) -0.1271(6) 0.0764(2) 0.045(2) Uani 1 1 d . . .
H3 H 1.0569 -0.1840 0.0746 0.054 Uiso 1 1 calc R U .
C4 C 0.617(2) 0.0428(6) 0.08157(18) 0.0348(16) Uani 1 1 d . . .
C5 C 0.7173(19) -0.0031(5) 0.10926(16) 0.0299(15) Uani 1 1 d . . .
C6 C 0.878(2) -0.0883(5) 0.10595(18) 0.0354(17) Uani 1 1 d . . .
C7 C 0.856(2) 0.1001(7) 0.15068(18) 0.044(2) Uani 1 1 d . . .
H7A H 0.8488 0.1566 0.1374 0.053 Uiso 1 1 calc R U .
H7B H 1.0703 0.0751 0.1501 0.053 Uiso 1 1 calc R U .
C8 C 0.773(2) 0.1267(5) 0.18409(16) 0.0307(15) Uani 1 1 d . . .
Cl1 Cl 0.9135(11) -0.1301(2) 0.01319(6) 0.0867(12) Uani 1 1 d . . .
Cl2 Cl 1.0020(7) -0.14881(17) 0.13947(5) 0.0530(6) Uani 1 1 d . . .
Cl3 Cl 0.4223(7) 0.15070(18) 0.08424(6) 0.0550(6) Uani 1 1 d . . .
O1 O 0.6422(14) 0.0300(4) 0.13857(12) 0.0335(12) Uani 1 1 d . . .
O2 O 0.6145(19) 0.0697(4) 0.20046(13) 0.0478(17) Uani 1 1 d . . .
O3 O 0.8760(18) 0.2057(4) 0.19364(13) 0.0461(16) Uani 1 1 d . . .
O1W O 1.4400(14) 0.3739(4) 0.20847(13) 0.0366(13) Uani 1 1 d . . .
H1WA H 1.4415 0.4344 0.2065 0.044 Uiso 1 1 d R U .
H1WB H 1.4415 0.3472 0.1904 0.044 Uiso 1 1 d R U .
O2W O 0.962(2) 0.4985(6) 0.2500 0.0414(19) Uani 1 2 d S T P
H2WA H 1.0605 0.5173 0.2664 0.050 Uiso 0.5 1 d R U P
H2WB H 1.0605 0.5173 0.2336 0.050 Uiso 0.5 1 d R U P
O3W O 1.4160(17) 0.1778(4) 0.2500 0.0249(14) Uani 1 2 d S T P
H3WA H 1.4147 0.1427 0.2336 0.030 Uiso 0.5 1 d R U P
H3WB H 1.4147 0.1427 0.2664 0.030 Uiso 0.5 1 d R U P

loop_
_atom_site_aniso_label
_atom_site_aniso_U_11
_atom_site_aniso_U_22
_atom_site_aniso_U_33
_atom_site_aniso_U_23
_atom_site_aniso_U_13
_atom_site_aniso_U_12
Ba1 0.0163(3) 0.0180(3) 0.0346(3) 0.000 0.000 0.0000(2)
C1 0.068(6) 0.042(4) 0.033(4) -0.015(3) 0.014(4) -0.011(5)
C2 0.060(6) 0.045(5) 0.033(4) 0.000(3) -0.002(4) -0.009(5)
C3 0.057(6) 0.031(4) 0.047(5) -0.013(4) 0.012(4) 0.002(4)
C4 0.037(4) 0.033(4) 0.034(4) -0.001(3) -0.001(3) -0.004(3)
C5 0.037(4) 0.026(3) 0.026(3) -0.006(3) 0.005(3) -0.007(3)
C6 0.048(5) 0.026(3) 0.033(4) 0.002(3) -0.001(3) -0.001(3)
C7 0.054(5) 0.048(5) 0.030(4) -0.012(3) 0.012(4) -0.021(4)
C8 0.042(4) 0.025(3) 0.025(3) -0.001(3) 0.000(3) 0.005(3)
Cl1 0.146(4) 0.0758(19) 0.0380(12) -0.0258(13) 0.0192(16) -0.003(2)
Cl2 0.0728(16) 0.0415(11) 0.0448(11) 0.0065(9) -0.0014(11) 0.0132(11)
Cl3 0.0613(16) 0.0439(12) 0.0599(14) 0.0057(10) 0.0027(11) 0.0145(11)
O1 0.039(3) 0.029(2) 0.032(3) -0.009(2) 0.007(2) -0.008(2)
O2 0.082(5) 0.030(3) 0.031(3) -0.003(2) 0.015(3) -0.009(3)
O3 0.068(4) 0.037(3) 0.034(3) -0.011(2) 0.007(3) -0.016(3)
O1W 0.045(4) 0.028(3) 0.036(3) -0.002(2) -0.003(2) 0.005(2)
O2W 0.035(4) 0.030(4) 0.058(5) 0.000 0.000 -0.007(4)
O3W 0.032(4) 0.014(3) 0.029(3) 0.000 0.000 -0.002(3)

loop_
_atom_type_symbol
_atom_type_description
_atom_type_scat_dispersion_real
_atom_type_scat_dispersion_imag
_atom_type_scat_source
C C 0.0033 0.0016 'International Tables Vol C Tables 4.2.6.8 and 6.1.1.4'
H H 0.0000 0.0000 'International Tables Vol C Tables 4.2.6.8 and 6.1.1.4'
Ba Ba -0.3244 2.2819 'International Tables Vol C Tables 4.2.6.8 and 6.1.1.4'
Cl Cl 0.1484 0.1585 'International Tables Vol C Tables 4.2.6.8 and 6.1.1.4'
O O 0.0106 0.0060 'International Tables Vol C Tables 4.2.6.8 and 6.1.1.4'

loop_
_geom_angle_atom_site_label_1
_geom_angle_atom_site_label_2
_geom_angle_atom_site_label_3
_geom_angle
_geom_angle_site_symmetry_1
_geom_angle_site_symmetry_3
O3W Ba1 O2W 127.5(2) . .
O3W Ba1 O3 74.61(17) . 6_556
O2W Ba1 O3 120.18(13) . 6_556
O3W Ba1 O3 74.61(17) . .
O2W Ba1 O3 120.18(13) . .
O3 Ba1 O3 119.3(3) 6_556 .
O3W Ba1 O3W 100.1(2) . 1_455
O2W Ba1 O3W 132.4(2) . 1_455
O3 Ba1 O3W 67.84(15) 6_556 1_455
O3 Ba1 O3W 67.85(15) . 1_455
O3W Ba1 O1W 139.83(12) . 1_455
O2W Ba1 O1W 72.55(18) . 1_455
O3 Ba1 O1W 129.8(2) 6_556 1_455
O3 Ba1 O1W 65.56(19) . 1_455
O3W Ba1 O1W 70.21(16) 1_455 1_455
O3W Ba1 O1W 139.83(12) . 6_456
O2W Ba1 O1W 72.55(18) . 6_456
O3 Ba1 O1W 65.56(19) 6_556 6_456
O3 Ba1 O1W 129.8(2) . 6_456
O3W Ba1 O1W 70.21(16) 1_455 6_456
O1W Ba1 O1W 75.3(2) 1_455 6_456
O3W Ba1 O1W 70.03(15) . 6_556
O2W Ba1 O1W 68.31(18) . 6_556
O3 Ba1 O1W 73.11(17) 6_556 6_556
O3 Ba1 O1W 137.35(19) . 6_556
O3W Ba1 O1W 140.94(12) 1_455 6_556
O1W Ba1 O1W 140.9(2) 1_455 6_556
O1W Ba1 O1W 92.85(16) 6_456 6_556
O3W Ba1 O1W 70.03(15) . .
O2W Ba1 O1W 68.31(18) . .
O3 Ba1 O1W 137.35(19) 6_556 .
O3 Ba1 O1W 73.11(17) . .
O3W Ba1 O1W 140.93(12) 1_455 .
O1W Ba1 O1W 92.85(16) 1_455 .
O1W Ba1 O1W 140.9(2) 6_456 .
O1W Ba1 O1W 73.0(2) 6_556 .
O3W Ba1 Ba1 40.61(14) . 1_655
O2W Ba1 Ba1 86.89(19) . 1_655
O3 Ba1 Ba1 94.50(16) 6_556 1_655
O3 Ba1 Ba1 94.50(16) . 1_655
O3W Ba1 Ba1 140.67(14) 1_455 1_655
O1W Ba1 Ba1 135.70(12) 1_455 1_655
O1W Ba1 Ba1 135.70(12) 6_456 1_655
O1W Ba1 Ba1 42.85(11) 6_556 1_655
O1W Ba1 Ba1 42.85(11) . 1_655
O3W Ba1 Ba1 139.39(14) . 1_455
O2W Ba1 Ba1 93.11(19) . 1_455
O3 Ba1 Ba1 85.50(16) 6_556 1_455
O3 Ba1 Ba1 85.50(16) . 1_455
O3W Ba1 Ba1 39.33(14) 1_455 1_455
O1W Ba1 Ba1 44.30(12) 1_455 1_455
O1W Ba1 Ba1 44.30(12) 6_456 1_455
O1W Ba1 Ba1 137.15(11) 6_556 1_455
O1W Ba1 Ba1 137.15(11) . 1_455
Ba1 Ba1 Ba1 180.0 1_655 1_455
C2 C1 C3 121.6(8) . .
C2 C1 Cl1 119.8(8) . .
C3 C1 Cl1 118.6(7) . .
C1 C2 C4 119.1(8) . .
C1 C2 H2 120.5 . .
C4 C2 H2 120.5 . .
C1 C3 C6 118.7(8) . .
C1 C3 H3 120.7 . .
C6 C3 H3 120.7 . .
C2 C4 C5 121.4(8) . .
C2 C4 Cl3 119.2(7) . .
C5 C4 Cl3 119.4(6) . .
O1 C5 C6 120.1(7) . .
O1 C5 C4 122.4(7) . .
C6 C5 C4 117.4(7) . .
C5 C6 C3 121.8(7) . .
C5 C6 Cl2 119.2(6) . .
C3 C6 Cl2 118.9(7) . .
O1 C7 C8 111.0(7) . .
O1 C7 H7A 109.4 . .
C8 C7 H7A 109.4 . .
O1 C7 H7B 109.4 . .
C8 C7 H7B 109.4 . .
H7A C7 H7B 108.0 . .
O2 C8 O3 124.8(7) . .
O2 C8 C7 119.2(7) . .
O3 C8 C7 116.1(7) . .
C5 O1 C7 114.4(6) . .
C8 O3 Ba1 138.1(5) . .
Ba1 O1W Ba1 92.84(16) 1_655 .
Ba1 O1W H1WA 113.0 1_655 .
Ba1 O1W H1WA 113.0 . .
Ba1 O1W H1WB 113.2 1_655 .
Ba1 O1W H1WB 113.2 . .
H1WA O1W H1WB 110.5 . .
Ba1 O2W H2WA 109.5 . .
Ba1 O2W H2WB 109.5 . .
H2WA O2W H2WB 109.5 . .
Ba1 O3W Ba1 100.1(2) . 1_655
Ba1 O3W H3WA 111.8 . .
Ba1 O3W H3WA 111.8 1_655 .
Ba1 O3W H3WB 111.8 . .
Ba1 O3W H3WB 111.8 1_655 .
H3WA O3W H3WB 109.5 . .

loop_
_geom_bond_atom_site_label_1
_geom_bond_atom_site_label_2
_geom_bond_distance
_geom_bond_site_symmetry_2
Ba1 O3W 2.718(7) .
Ba1 O2W 2.723(8) .
Ba1 O3 2.761(5) 6_556
Ba1 O3 2.761(5) .
Ba1 O3W 2.792(7) 1_455
Ba1 O1W 2.875(6) 1_455
Ba1 O1W 2.875(6) 6_456
Ba1 O1W 2.953(6) 6_556
Ba1 O1W 2.953(6) .
Ba1 Ba1 4.2229(6) 1_655
Ba1 Ba1 4.2229(6) 1_455
C1 C2 1.366(14) .
C1 C3 1.371(14) .
C1 Cl1 1.733(8) .
C2 C4 1.384(11) .
C2 H2 0.9300 .
C3 C6 1.392(11) .
C3 H3 0.9300 .
C4 C5 1.400(11) .
C4 Cl3 1.724(9) .
C5 O1 1.360(8) .
C5 C6 1.379(11) .
C6 Cl2 1.732(8) .
C7 O1 1.428(9) .
C7 C8 1.503(10) .
C7 H7A 0.9700 .
C7 H7B 0.9700 .
C8 O2 1.250(10) .
C8 O3 1.255(9) .
O1W Ba1 2.876(6) 1_655
O1W H1WA 0.8500 .
O1W H1WB 0.8502 .
O2W H2WA 0.8501 .
O2W H2WB 0.8501 .
O3W Ba1 2.792(7) 1_655
O3W H3WA 0.8500 .
O3W H3WB 0.8500 .

loop_
_geom_torsion_atom_site_label_1
_geom_torsion_atom_site_label_2
_geom_torsion_atom_site_label_3
_geom_torsion_atom_site_label_4
_geom_torsion
C3 C1 C2 C4 -0.4(15)
Cl1 C1 C2 C4 178.9(7)
C2 C1 C3 C6 1.1(15)
Cl1 C1 C3 C6 -178.2(7)
C1 C2 C4 C5 0.0(14)
C1 C2 C4 Cl3 178.4(8)
C2 C4 C5 O1 -175.7(8)
Cl3 C4 C5 O1 5.9(11)
C2 C4 C5 C6 -0.4(12)
Cl3 C4 C5 C6 -178.8(6)
O1 C5 C6 C3 176.5(8)
C4 C5 C6 C3 1.1(12)
O1 C5 C6 Cl2 -3.7(11)
C4 C5 C6 Cl2 -179.2(6)
C1 C3 C6 C5 -1.5(14)
C1 C3 C6 Cl2 178.8(8)
O1 C7 C8 O2 22.5(12)
O1 C7 C8 O3 -158.9(8)
C6 C5 O1 C7 98.2(9)
C4 C5 O1 C7 -86.6(10)
C8 C7 O1 C5 -175.2(7)
O2 C8 O3 Ba1 9.2(15)
C7 C8 O3 Ba1 -169.4(7)
